data_9015245
loop_
_publ_author_name
'Ertl, A.'
'Schuster, R.'
'Hughes, J. M.'
'Ludwig, T.'
'Meyer, H.-P.'
'Finger, F.'
'Dyar, M. D.'
'Ruschel, K.'
'Rossman, G. R.'
'Klotzli, U.'
'Brandstatter, F.'
'Lengauer, C. L.'
'Tillmanns, E.'

_publ_section_title
;
 Li-bearing tourmalines in Variscan granitic pegmatites
 from the Moldanubian nappes, Lower Austria
 Note: Sample TK12
;
_journal_name_full 'European Journal of Mineralogy'
_journal_page_first 695
_journal_page_last 715
_journal_paper_doi 10.1127/0935-1221/2012/0024-2203
_journal_volume 24
_journal_year 2012
_chemical_compound_source 'Konigsalm, Moldanubian nappes, Lower Austria'
_chemical_formula_sum
'Al6.591 B3.018 Ca0.05 F0.58 Fe1.896 H3.18 K0.01 Li0.069 Mg0.228 Mn0.288 Na0.76 O30.42 Si5.772 Ti0.12 Zn0.009'
_chemical_name_mineral Fluor-schorl
_space_group_IT_number 160
_symmetry_space_group_name_Hall 'R 3 -2"'
_symmetry_space_group_name_H-M 'R 3 m :H'
_cell_angle_alpha 90
_cell_angle_beta 90
_cell_angle_gamma 120
_cell_formula_units_Z 3
_cell_length_a 15.987
_cell_length_b 15.987
_cell_length_c 7.163
_cell_volume 1585.475
_database_code_amcsd 0019398
_exptl_crystal_density_diffrn 3.228
_cod_original_sg_symbol_H-M 'R 3 m'
_cod_original_formula_sum
'Na.76 Ca.05 K.01 Fe1.896 Al6.591 Mn.288 Ti.12 Li.069 Zn.009 Mg.228 Si5.772 B3.018 F.58 O30.42 H3.18'
_cod_database_code 9015245

loop_
_space_group_symop_operation_xyz
x,y,z
2/3+x,1/3+y,1/3+z
1/3+x,2/3+y,2/3+z
x,x-y,z
2/3+x,1/3+x-y,1/3+z
1/3+x,2/3+x-y,2/3+z
-y,-x,z
2/3-y,1/3-x,1/3+z
1/3-y,2/3-x,2/3+z
-x+y,y,z
2/3-x+y,1/3+y,1/3+z
1/3-x+y,2/3+y,2/3+z
-y,x-y,z
2/3-y,1/3+x-y,1/3+z
1/3-y,2/3+x-y,2/3+z
-x+y,-x,z
2/3-x+y,1/3-x,1/3+z
1/3-x+y,2/3-x,2/3+z

loop_
_atom_site_label
_atom_site_fract_x
_atom_site_fract_y
_atom_site_fract_z
_atom_site_occupancy
_atom_site_U_iso_or_equiv
_atom_site_type_symbol
_atom_site_attached_hydrogens
NaX 0.00000 0.00000 0.24980 0.76000 0.02490 Na 0
CaX 0.00000 0.00000 0.24980 0.05000 0.02490 Ca 0
KX 0.00000 0.00000 0.24980 0.01000 0.02490 K 0
Fe2+Y 0.12555 0.06278 0.35054 0.59800 0.01047 Fe 0
AlY 0.12555 0.06278 0.35054 0.20700 0.01047 Al 0
MnY 0.12555 0.06278 0.35054 0.06300 0.01047 Mn 0
Ti4+Y 0.12555 0.06278 0.35054 0.04000 0.01047 Ti 0
Mn2+Y 0.12555 0.06278 0.35054 0.03300 0.01047 Mn 0
Fe3+Y 0.12555 0.06278 0.35054 0.03000 0.01047 Fe 0
LiY 0.12555 0.06278 0.35054 0.02300 0.01047 Li 0
ZnY 0.12555 0.06278 0.35054 0.00300 0.01047 Zn 0
AlZ 0.29863 0.26179 0.36581 0.96000 0.00700 Al 0
MgZ 0.29863 0.26179 0.36581 0.03800 0.00700 Mg 0
Fe3+Z 0.29863 0.26179 0.36581 0.00200 0.00700 Fe 0
SiT 0.01919 0.18998 0.02289 0.96200 0.00780 Si 0
AlT 0.01919 0.18998 0.02289 0.03500 0.00780 Al 0
BT 0.01919 0.18998 0.02289 0.00300 0.00780 B 0
B 0.11023 0.22046 0.47740 1.00000 0.01000 B 0
F1 0.00000 0.00000 0.19340 0.58000 0.04100 F 0
O-H1 0.00000 0.00000 0.19340 0.18000 0.04100 O 1
O1 0.00000 0.00000 0.19340 0.24000 0.04100 O 0
O2 0.06176 0.12352 0.50690 1.00000 0.01720 O 0
O3 0.26950 0.13475 0.46690 1.00000 0.01440 O 0
H3 0.27000 0.13500 0.58500 1.00000 0.19000 H 0
O4 0.09310 0.18620 0.09140 1.00000 0.01250 O 0
O5 0.18680 0.09340 0.11420 1.00000 0.01270 O 0
O6 0.19796 0.18793 0.20110 1.00000 0.01100 O 0
O7 0.28509 0.28556 0.10280 1.00000 0.01060 O 0
O8 0.20990 0.27070 0.46430 1.00000 0.01220 O 0

loop_
_cod_changelog_entry_id
_cod_changelog_entry_author
_cod_changelog_entry_date
_cod_changelog_entry_text
1
;cod-tools version 3.8.0
Id: cif_guess_AMCSD_atom_types 9574 2023-05-10 09:00:05Z saulius
;
2023-05-10T18:55:53+03:00
;Derived atom types and hydrogen counts
from atom names that follow the AMCSD naming convention
(Wat == water, O-H == hydroxyl).
;

loop_
_cod_related_entry_id
_cod_related_entry_database
_cod_related_entry_code
1 AMCSD 0019398
